data_7150947
loop_
_publ_author_name
'Bentabed-Ababsa, Ghenia'
'Derdour, Aicha'
'Roisnel, Thierry'
'S\'aez, Jose A.'
'Domingo, Luis R.'
'Mongin, Florence'

_publ_section_title
;
 Polar [3 + 2] cycloaddition of ketones with electrophilically
 activated carbonyl ylides. Synthesis of spirocyclic dioxolane
 indolinones
;
_journal_issue 17
_journal_name_full 'Organic &amp; Biomolecular Chemistry'
_journal_page_first 3144
_journal_page_last 3157
_journal_paper_doi 10.1039/b804856h
_journal_volume 6
_journal_year 2008
_chemical_compound_source 'synthesis as described'
_chemical_formula_moiety 'C20 H15 Cl1 N2 O4'
_chemical_formula_sum 'C20 H15 Cl N2 O4'
_chemical_formula_weight 382.79
_chemical_name_systematic
;
?
;
_space_group_IT_number 14
_symmetry_cell_setting monoclinic
_symmetry_Int_Tables_number 14
_symmetry_space_group_name_Hall '-P 2yab'
_symmetry_space_group_name_H-M 'P 1 21/a 1'
_atom_sites_solution_hydrogens geom
_atom_sites_solution_primary direct
_atom_sites_solution_secondary difmap
_cell_angle_alpha 90
_cell_angle_beta 111.132(3)
_cell_angle_gamma 90
_cell_formula_units_Z 4
_cell_length_a 8.5421(6)
_cell_length_b 26.3062(18)
_cell_length_c 8.6602(6)
_cell_measurement_reflns_used 5576
_cell_measurement_temperature 100(2)
_cell_measurement_theta_max 27.45
_cell_measurement_theta_min 2.64
_cell_measurement_wavelength 0.71073
_cell_volume 1815.2(2)
_computing_cell_refinement 'Bruker SMART, 2006'
_computing_data_collection 'Bruker SMART, 2006'
_computing_data_reduction 'Bruker SAINT, 2006'
_computing_molecular_graphics 'Ortep-3 for Windows (Farrugia, 1997)'
_computing_publication_material 'WinGX publication routines (Farrugia, 1999)'
_computing_structure_refinement 'SHELXL-97 (Sheldrick, 1997)'
_computing_structure_solution 'SIR97 (Altomare et al., 1999)'
_diffrn_ambient_temperature 100(2)
_diffrn_detector 'CCD plate'
_diffrn_measured_fraction_theta_full 0.997
_diffrn_measured_fraction_theta_max 0.997
_diffrn_measurement_device_type 'APEXII, Bruker-AXS'
_diffrn_measurement_method 'CCD rotation images, thin slices'
_diffrn_radiation_monochromator graphite
_diffrn_radiation_probe x-ray
_diffrn_radiation_type MoK\a
_diffrn_radiation_wavelength 0.71073
_diffrn_reflns_av_R_equivalents 0.0466
_diffrn_reflns_av_unetI/netI 0.0402
_diffrn_reflns_limit_h_max 10
_diffrn_reflns_limit_h_min -11
_diffrn_reflns_limit_k_max 27
_diffrn_reflns_limit_k_min -34
_diffrn_reflns_limit_l_max 11
_diffrn_reflns_limit_l_min -11
_diffrn_reflns_number 16325
_diffrn_reflns_theta_full 27.46
_diffrn_reflns_theta_max 27.46
_diffrn_reflns_theta_min 2.96
_exptl_absorpt_coefficient_mu 0.239
_exptl_absorpt_correction_T_max 0.946
_exptl_absorpt_correction_T_min 0.872
_exptl_absorpt_correction_type multi-scan
_exptl_absorpt_process_details
;
[Sheldrick, G.M. (2002). SADABS Bruker AXS Inc., Madison, Wisconsin, USA]
;
_exptl_crystal_colour colourless
_exptl_crystal_density_diffrn 1.401
_exptl_crystal_density_method 'not measured'
_exptl_crystal_description prism
_exptl_crystal_F_000 792
_exptl_crystal_size_max 0.55
_exptl_crystal_size_mid 0.42
_exptl_crystal_size_min 0.23
_refine_diff_density_max 0.332
_refine_diff_density_min -0.308
_refine_diff_density_rms 0.051
_refine_ls_extinction_method none
_refine_ls_goodness_of_fit_ref 1.046
_refine_ls_hydrogen_treatment constr
_refine_ls_matrix_type full
_refine_ls_number_parameters 245
_refine_ls_number_reflns 4140
_refine_ls_number_restraints 0
_refine_ls_restrained_S_all 1.046
_refine_ls_R_factor_all 0.0496
_refine_ls_R_factor_gt 0.0394
_refine_ls_shift/su_max 0.001
_refine_ls_shift/su_mean 0
_refine_ls_structure_factor_coef Fsqd
_refine_ls_weighting_details 'calc w=1/[\s^2^(Fo^2^)+(0.0381P)^2^+0.8363P] where P=(Fo^2^+2Fc^2^)/3'
_refine_ls_weighting_scheme calc
_refine_ls_wR_factor_gt 0.0916
_refine_ls_wR_factor_ref 0.0967
_reflns_number_gt 3483
_reflns_number_total 4140
_reflns_threshold_expression >2sigma(I)
_cod_data_source_file b804856h.txt
_cod_data_source_block 7b
_cod_original_sg_symbol_H-M 'P 21/a'
_cod_database_code 7150947

loop_
_symmetry_equiv_pos_as_xyz
'x, y, z'
'-x+1/2, y+1/2, -z'
'-x, -y, -z'
'x-1/2, -y-1/2, z'

loop_
_atom_site_label
_atom_site_type_symbol
_atom_site_fract_x
_atom_site_fract_y
_atom_site_fract_z
_atom_site_U_iso_or_equiv
_atom_site_adp_type
_atom_site_occupancy
_atom_site_calc_flag
_atom_site_refinement_flags
_atom_site_disorder_assembly
_atom_site_disorder_group
C1 C 0.68136(19) 0.36713(6) 0.39619(18) 0.0161(3) Uani 1 d . . .
H1 H 0.7953 0.3592 0.4788 0.019 Uiso 1 calc R . .
C2 C 0.52207(18) 0.36461(5) 0.55848(18) 0.0144(3) Uani 1 d . . .
C3 C 0.46530(18) 0.31924(6) 0.42902(18) 0.0159(3) Uani 1 d . . .
C4 C 0.69569(19) 0.39461(6) 0.25102(18) 0.0159(3) Uani 1 d . . .
C5 C 0.85426(19) 0.40520(6) 0.24761(19) 0.0181(3) Uani 1 d . . .
H5 H 0.9515 0.393 0.3338 0.022 Uiso 1 calc R . .
C6 C 0.8711(2) 0.43349(6) 0.11905(19) 0.0199(3) Uani 1 d . . .
H6 H 0.9788 0.4406 0.1156 0.024 Uiso 1 calc R . .
C7 C 0.7272(2) 0.45109(6) -0.00396(18) 0.0190(3) Uani 1 d . . .
C8 C 0.5677(2) 0.44016(6) -0.00452(19) 0.0198(3) Uani 1 d . . .
H8 H 0.4707 0.452 -0.0918 0.024 Uiso 1 calc R . .
C9 C 0.55253(19) 0.41187(6) 0.12384(19) 0.0191(3) Uani 1 d . . .
H9 H 0.4444 0.4042 0.1254 0.023 Uiso 1 calc R . .
C11 C 0.37908(18) 0.39123(6) 0.59250(17) 0.0146(3) Uani 1 d . . .
C12 C 0.28114(19) 0.36482(6) 0.66450(19) 0.0187(3) Uani 1 d . . .
H12 H 0.2998 0.3296 0.6876 0.022 Uiso 1 calc R . .
C13 C 0.15640(19) 0.38989(7) 0.7026(2) 0.0218(3) Uani 1 d . . .
H13 H 0.0903 0.3718 0.7519 0.026 Uiso 1 calc R . .
C14 C 0.1285(2) 0.44137(7) 0.6684(2) 0.0232(4) Uani 1 d . . .
H14 H 0.0449 0.4587 0.6965 0.028 Uiso 1 calc R . .
C15 C 0.2231(2) 0.46749(6) 0.5931(2) 0.0217(3) Uani 1 d . . .
H15 H 0.2023 0.5025 0.5676 0.026 Uiso 1 calc R . .
C16 C 0.34849(19) 0.44250(6) 0.55457(18) 0.0177(3) Uani 1 d . . .
H16 H 0.4126 0.4604 0.5027 0.021 Uiso 1 calc R . .
C17 C 0.66537(18) 0.34832(6) 0.72218(18) 0.0156(3) Uani 1 d . . .
C18 C 0.7346(2) 0.29917(6) 0.96783(18) 0.0196(3) Uani 1 d . . .
H18A H 0.6794 0.2941 1.0495 0.023 Uiso 1 calc R . .
H18B H 0.8228 0.3253 1.0117 0.023 Uiso 1 calc R . .
C19 C 0.2929(2) 0.32862(6) 0.3061(2) 0.0223(3) Uani 1 d . . .
C20 C 0.4669(2) 0.26783(6) 0.49952(19) 0.0200(3) Uani 1 d . . .
C23 C 0.8128(2) 0.25009(7) 0.9432(2) 0.0280(4) Uani 1 d . . .
H23A H 0.7251 0.2243 0.8992 0.042 Uiso 1 calc R . .
H23B H 0.8939 0.2385 1.0495 0.042 Uiso 1 calc R . .
H23C H 0.8702 0.2554 0.865 0.042 Uiso 1 calc R . .
N1 N 0.1644(2) 0.33493(7) 0.2057(2) 0.0382(4) Uani 1 d . . .
N2 N 0.4644(2) 0.22752(6) 0.5470(2) 0.0336(4) Uani 1 d . . .
O1 O 0.58153(14) 0.32059(4) 0.34678(13) 0.0199(2) Uani 1 d . . .
O2 O 0.58964(13) 0.39740(4) 0.46954(13) 0.0160(2) Uani 1 d . . .
O3 O 0.80569(13) 0.36457(5) 0.76024(13) 0.0233(3) Uani 1 d . . .
O4 O 0.61000(13) 0.31653(4) 0.80945(13) 0.0179(2) Uani 1 d . . .
Cl1 Cl 0.74635(5) 0.488651(16) -0.16227(5) 0.02612(12) Uani 1 d . . .

loop_
_atom_site_aniso_label
_atom_site_aniso_U_11
_atom_site_aniso_U_22
_atom_site_aniso_U_33
_atom_site_aniso_U_23
_atom_site_aniso_U_13
_atom_site_aniso_U_12
C1 0.0158(7) 0.0148(7) 0.0184(7) -0.0024(6) 0.0071(6) 0.0004(6)
C2 0.0151(7) 0.0125(7) 0.0168(7) -0.0005(5) 0.0072(6) -0.0019(6)
C3 0.0155(7) 0.0152(7) 0.0172(7) -0.0013(6) 0.0061(6) -0.0004(6)
C4 0.0193(8) 0.0145(7) 0.0158(7) -0.0047(6) 0.0087(6) -0.0003(6)
C5 0.0162(7) 0.0190(8) 0.0177(7) -0.0036(6) 0.0047(6) 0.0020(6)
C6 0.0173(8) 0.0215(8) 0.0230(8) -0.0041(6) 0.0097(6) -0.0028(6)
C7 0.0254(8) 0.0184(8) 0.0150(7) -0.0019(6) 0.0096(6) -0.0022(6)
C8 0.0184(8) 0.0225(8) 0.0160(7) -0.0012(6) 0.0031(6) 0.0011(6)
C9 0.0154(7) 0.0219(8) 0.0210(8) -0.0026(6) 0.0079(6) -0.0015(6)
C11 0.0129(7) 0.0163(7) 0.0130(7) -0.0023(5) 0.0027(6) 0.0014(6)
C12 0.0158(7) 0.0193(8) 0.0199(8) 0.0018(6) 0.0052(6) 0.0005(6)
C13 0.0140(7) 0.0301(9) 0.0215(8) -0.0008(7) 0.0067(6) -0.0002(6)
C14 0.0153(8) 0.0309(9) 0.0214(8) -0.0065(7) 0.0042(6) 0.0081(7)
C15 0.0207(8) 0.0179(8) 0.0224(8) -0.0024(6) 0.0028(6) 0.0054(6)
C16 0.0183(7) 0.0168(8) 0.0161(7) -0.0007(6) 0.0039(6) 0.0002(6)
C17 0.0155(7) 0.0153(7) 0.0174(7) -0.0038(6) 0.0077(6) 0.0016(6)
C18 0.0200(8) 0.0235(8) 0.0135(7) 0.0014(6) 0.0040(6) 0.0025(6)
C19 0.0214(8) 0.0238(9) 0.0204(8) -0.0062(6) 0.0058(7) 0.0025(7)
C20 0.0191(8) 0.0187(8) 0.0199(8) -0.0034(6) 0.0043(6) -0.0034(6)
C23 0.0308(9) 0.0285(9) 0.0241(8) 0.0056(7) 0.0091(7) 0.0119(8)
N1 0.0257(8) 0.0499(11) 0.0299(8) -0.0127(7) -0.0012(7) 0.0115(7)
N2 0.0419(9) 0.0197(8) 0.0332(8) -0.0011(6) 0.0066(7) -0.0064(7)
O1 0.0231(6) 0.0158(5) 0.0257(6) -0.0049(4) 0.0147(5) -0.0020(4)
O2 0.0192(5) 0.0134(5) 0.0192(5) -0.0015(4) 0.0117(4) -0.0009(4)
O3 0.0156(6) 0.0345(7) 0.0199(6) 0.0000(5) 0.0064(4) -0.0043(5)
O4 0.0158(5) 0.0177(6) 0.0183(5) 0.0030(4) 0.0037(4) 0.0003(4)
Cl1 0.0287(2) 0.0278(2) 0.0232(2) 0.00477(16) 0.01109(17) -0.00417(17)

loop_
_atom_type_symbol
_atom_type_description
_atom_type_scat_dispersion_real
_atom_type_scat_dispersion_imag
_atom_type_scat_source
C C 0.0033 0.0016 'International Tables Vol C Tables 4.2.6.8 and 6.1.1.4'
H H 0 0 'International Tables Vol C Tables 4.2.6.8 and 6.1.1.4'
N N 0.0061 0.0033 'International Tables Vol C Tables 4.2.6.8 and 6.1.1.4'
O O 0.0106 0.006 'International Tables Vol C Tables 4.2.6.8 and 6.1.1.4'
Cl Cl 0.1484 0.1585 'International Tables Vol C Tables 4.2.6.8 and 6.1.1.4'

loop_
_geom_angle_atom_site_label_1
_geom_angle_atom_site_label_2
_geom_angle_atom_site_label_3
_geom_angle
_geom_angle_site_symmetry_1
_geom_angle_site_symmetry_3
_geom_angle_publ_flag
O2 C1 O1 104.05(11) . . ?
O2 C1 C4 109.36(12) . . ?
O1 C1 C4 112.00(12) . . ?
O2 C1 H1 110.4 . . ?
O1 C1 H1 110.4 . . ?
C4 C1 H1 110.4 . . ?
O2 C2 C11 109.78(12) . . ?
O2 C2 C17 108.79(11) . . ?
C11 C2 C17 111.75(11) . . ?
O2 C2 C3 98.90(11) . . ?
C11 C2 C3 114.77(12) . . ?
C17 C2 C3 111.98(12) . . ?
O1 C3 C20 109.03(12) . . ?
O1 C3 C19 109.09(12) . . ?
C20 C3 C19 107.74(13) . . ?
O1 C3 C2 104.19(11) . . ?
C20 C3 C2 116.08(12) . . ?
C19 C3 C2 110.52(12) . . ?
C5 C4 C9 120.04(14) . . ?
C5 C4 C1 119.34(14) . . ?
C9 C4 C1 120.54(13) . . ?
C6 C5 C4 120.42(14) . . ?
C6 C5 H5 119.8 . . ?
C4 C5 H5 119.8 . . ?
C7 C6 C5 118.46(14) . . ?
C7 C6 H6 120.8 . . ?
C5 C6 H6 120.8 . . ?
C6 C7 C8 122.03(14) . . ?
C6 C7 Cl1 119.06(12) . . ?
C8 C7 Cl1 118.91(12) . . ?
C9 C8 C7 118.96(14) . . ?
C9 C8 H8 120.5 . . ?
C7 C8 H8 120.5 . . ?
C8 C9 C4 120.06(14) . . ?
C8 C9 H9 120 . . ?
C4 C9 H9 120 . . ?
C16 C11 C12 119.78(14) . . ?
C16 C11 C2 119.65(13) . . ?
C12 C11 C2 120.56(13) . . ?
C13 C12 C11 120.27(15) . . ?
C13 C12 H12 119.9 . . ?
C11 C12 H12 119.9 . . ?
C14 C13 C12 119.98(15) . . ?
C14 C13 H13 120 . . ?
C12 C13 H13 120 . . ?
C13 C14 C15 119.88(15) . . ?
C13 C14 H14 120.1 . . ?
C15 C14 H14 120.1 . . ?
C14 C15 C16 120.37(15) . . ?
C14 C15 H15 119.8 . . ?
C16 C15 H15 119.8 . . ?
C11 C16 C15 119.69(15) . . ?
C11 C16 H16 120.2 . . ?
C15 C16 H16 120.2 . . ?
O3 C17 O4 126.49(14) . . ?
O3 C17 C2 121.96(14) . . ?
O4 C17 C2 111.53(12) . . ?
O4 C18 C23 110.05(12) . . ?
O4 C18 H18A 109.6 . . ?
C23 C18 H18A 109.6 . . ?
O4 C18 H18B 109.6 . . ?
C23 C18 H18B 109.6 . . ?
H18A C18 H18B 108.2 . . ?
N1 C19 C3 176.29(17) . . ?
N2 C20 C3 177.03(17) . . ?
C18 C23 H23A 109.5 . . ?
C18 C23 H23B 109.5 . . ?
H23A C23 H23B 109.5 . . ?
C18 C23 H23C 109.5 . . ?
H23A C23 H23C 109.5 . . ?
H23B C23 H23C 109.5 . . ?
C3 O1 C1 108.30(11) . . ?
C2 O2 C1 107.59(11) . . ?
C17 O4 C18 116.14(12) . . ?

loop_
_geom_bond_atom_site_label_1
_geom_bond_atom_site_label_2
_geom_bond_distance
_geom_bond_site_symmetry_2
_geom_bond_publ_flag
C1 O2 1.4178(17) . ?
C1 O1 1.4648(18) . ?
C1 C4 1.493(2) . ?
C1 H1 1 . ?
C2 O2 1.4110(17) . ?
C2 C11 1.526(2) . ?
C2 C17 1.562(2) . ?
C2 C3 1.589(2) . ?
C3 O1 1.4156(18) . ?
C3 C20 1.482(2) . ?
C3 C19 1.494(2) . ?
C4 C5 1.394(2) . ?
C4 C9 1.394(2) . ?
C5 C6 1.389(2) . ?
C5 H5 0.95 . ?
C6 C7 1.384(2) . ?
C6 H6 0.95 . ?
C7 C8 1.391(2) . ?
C7 Cl1 1.7447(16) . ?
C8 C9 1.382(2) . ?
C8 H8 0.95 . ?
C9 H9 0.95 . ?
C11 C16 1.390(2) . ?
C11 C12 1.396(2) . ?
C12 C13 1.390(2) . ?
C12 H12 0.95 . ?
C13 C14 1.388(2) . ?
C13 H13 0.95 . ?
C14 C15 1.389(2) . ?
C14 H14 0.95 . ?
C15 C16 1.396(2) . ?
C15 H15 0.95 . ?
C16 H16 0.95 . ?
C17 O3 1.2013(18) . ?
C17 O4 1.3237(18) . ?
C18 O4 1.4731(18) . ?
C18 C23 1.504(2) . ?
C18 H18A 0.99 . ?
C18 H18B 0.99 . ?
C19 N1 1.140(2) . ?
C20 N2 1.141(2) . ?
C23 H23A 0.98 . ?
C23 H23B 0.98 . ?
C23 H23C 0.98 . ?

loop_
_geom_torsion_atom_site_label_1
_geom_torsion_atom_site_label_2
_geom_torsion_atom_site_label_3
_geom_torsion_atom_site_label_4
_geom_torsion
_geom_torsion_site_symmetry_1
_geom_torsion_site_symmetry_2
_geom_torsion_site_symmetry_3
_geom_torsion_site_symmetry_4
_geom_torsion_publ_flag
O2 C2 C3 O1 30.29(13) . . . . ?
C11 C2 C3 O1 147.00(12) . . . . ?
C17 C2 C3 O1 -84.22(14) . . . . ?
O2 C2 C3 C20 150.17(12) . . . . ?
C11 C2 C3 C20 -93.11(16) . . . . ?
C17 C2 C3 C20 35.67(17) . . . . ?
O2 C2 C3 C19 -86.77(14) . . . . ?
C11 C2 C3 C19 29.95(17) . . . . ?
C17 C2 C3 C19 158.73(12) . . . . ?
O2 C1 C4 C5 121.77(14) . . . . ?
O1 C1 C4 C5 -123.43(14) . . . . ?
O2 C1 C4 C9 -54.97(18) . . . . ?
O1 C1 C4 C9 59.83(18) . . . . ?
C9 C4 C5 C6 0.8(2) . . . . ?
C1 C4 C5 C6 -175.95(14) . . . . ?
C4 C5 C6 C7 0.5(2) . . . . ?
C5 C6 C7 C8 -1.7(2) . . . . ?
C5 C6 C7 Cl1 177.65(12) . . . . ?
C6 C7 C8 C9 1.6(2) . . . . ?
Cl1 C7 C8 C9 -177.80(12) . . . . ?
C7 C8 C9 C4 -0.2(2) . . . . ?
C5 C4 C9 C8 -1.0(2) . . . . ?
C1 C4 C9 C8 175.75(14) . . . . ?
O2 C2 C11 C16 -7.74(18) . . . . ?
C17 C2 C11 C16 113.06(15) . . . . ?
C3 C2 C11 C16 -118.05(15) . . . . ?
O2 C2 C11 C12 173.61(13) . . . . ?
C17 C2 C11 C12 -65.59(17) . . . . ?
C3 C2 C11 C12 63.30(18) . . . . ?
C16 C11 C12 C13 -1.8(2) . . . . ?
C2 C11 C12 C13 176.86(14) . . . . ?
C11 C12 C13 C14 0.2(2) . . . . ?
C12 C13 C14 C15 1.3(2) . . . . ?
C13 C14 C15 C16 -1.3(2) . . . . ?
C12 C11 C16 C15 1.8(2) . . . . ?
C2 C11 C16 C15 -176.87(13) . . . . ?
C14 C15 C16 C11 -0.2(2) . . . . ?
O2 C2 C17 O3 2.83(19) . . . . ?
C11 C2 C17 O3 -118.54(15) . . . . ?
C3 C2 C17 O3 111.11(16) . . . . ?
O2 C2 C17 O4 -178.62(11) . . . . ?
C11 C2 C17 O4 60.00(16) . . . . ?
C3 C2 C17 O4 -70.35(15) . . . . ?
O1 C3 C19 N1 22(3) . . . . ?
C20 C3 C19 N1 -96(3) . . . . ?
C2 C3 C19 N1 136(3) . . . . ?
O1 C3 C20 N2 -75(3) . . . . ?
C19 C3 C20 N2 43(3) . . . . ?
C2 C3 C20 N2 168(3) . . . . ?
C20 C3 O1 C1 -133.86(12) . . . . ?
C19 C3 O1 C1 108.72(13) . . . . ?
C2 C3 O1 C1 -9.33(14) . . . . ?
O2 C1 O1 C3 -15.26(14) . . . . ?
C4 C1 O1 C3 -133.27(13) . . . . ?
C11 C2 O2 C1 -161.78(11) . . . . ?
C17 C2 O2 C1 75.65(13) . . . . ?
C3 C2 O2 C1 -41.31(13) . . . . ?
O1 C1 O2 C2 37.43(14) . . . . ?
C4 C1 O2 C2 157.25(12) . . . . ?
O3 C17 O4 C18 -0.8(2) . . . . ?
C2 C17 O4 C18 -179.23(11) . . . . ?
C23 C18 O4 C17 -92.86(16) . . . . ?

loop_
_cod_related_entry_id
_cod_related_entry_database
_cod_related_entry_code
1 ChemSpider 25938384
